data_1564436
loop_
_publ_author_name
'Volpi, Giorgio'
'Priola, Emanuele'
'Garino, Claudio'
'Daolio, Andrea'
'Rabezzana, Roberto'
'Benzi, Paola'
'Giordana, Alessia'
'Diana, Eliano'
'Gobetto, Roberto'

_publ_section_title
;
 Blue fluorescent zinc(II) complexes based on tunable
 imidazo[1,5-a]pyridines
;
_journal_name_full 'Inorganica Chimica Acta'
_journal_page_first 119662
_journal_paper_doi 10.1016/j.ica.2020.119662
_journal_volume 509
_journal_year 2020
_chemical_formula_moiety ' C19 H12 Cl2 F3 N3 Zn, C2 H3 N '
_chemical_formula_sum 'C21 H15 Cl2 F3 N4 Zn'
_chemical_formula_weight 516.66
_space_group_IT_number 2
_space_group_name_Hall '-P 1'
_space_group_name_H-M_alt 'P -1'
_symmetry_cell_setting triclinic
_symmetry_space_group_name_H-M 'P -1'
_atom_sites_solution_hydrogens geom
_atom_sites_solution_primary direct
_atom_sites_solution_secondary difmap
_audit_creation_method SHELXL-97
_cell_angle_alpha 116.668(6)
_cell_angle_beta 94.023(5)
_cell_angle_gamma 106.033(6)
_cell_formula_units_Z 2
_cell_length_a 10.8520(7)
_cell_length_b 10.9062(8)
_cell_length_c 11.1940(6)
_cell_measurement_reflns_used 4046
_cell_measurement_temperature 293(2)
_cell_measurement_theta_max 66.9957
_cell_measurement_theta_min 4.3480
_cell_volume 1108.43(15)
_computing_cell_refinement
;
CrysAlisPro, Oxford Diffraction Ltd.,
Version 1.171.36.20 (release 27-06-2012 CrysAlis171 .NET)
(compiled Jul 11 2012,15:38:31)
;
_computing_data_collection
;
CrysAlisPro, Oxford Diffraction Ltd.,
Version 1.171.36.20 (release 27-06-2012 CrysAlis171 .NET)
(compiled Jul 11 2012,15:38:31)
;
_computing_data_reduction
;
CrysAlisPro, Oxford Diffraction Ltd.,
Version 1.171.36.20 (release 27-06-2012 CrysAlis171 .NET)
(compiled Jul 11 2012,15:38:31)
;
_computing_molecular_graphics 'SHELXP-97 (Sheldrick, 1997)'
_computing_structure_refinement 'SHELXL-97 (Sheldrick, 1997)'
_computing_structure_solution 'SHELXS-97 (Sheldrick, 1990)'
_diffrn_ambient_temperature 293(2)
_diffrn_detector_area_resol_mean 10.2890
_diffrn_measured_fraction_theta_full 0.9957
_diffrn_measured_fraction_theta_max 0.9957
_diffrn_measurement_device_type 'Xcalibur, Ruby, Gemini ultra'
_diffrn_measurement_method '\w scan'
_diffrn_radiation_monochromator mirror
_diffrn_radiation_source 'Enhance Ultra (Cu) X-ray Source'
_diffrn_radiation_type 'Cu K\a'
_diffrn_radiation_wavelength 1.5418
_diffrn_reflns_av_R_equivalents 0.0531
_diffrn_reflns_av_sigmaI/netI 0.0423
_diffrn_reflns_limit_h_max 12
_diffrn_reflns_limit_h_min -12
_diffrn_reflns_limit_k_max 12
_diffrn_reflns_limit_k_min -12
_diffrn_reflns_limit_l_max 9
_diffrn_reflns_limit_l_min -12
_diffrn_reflns_number 9996
_diffrn_reflns_theta_full 66.9957
_diffrn_reflns_theta_max 66.9957
_diffrn_reflns_theta_min 4.3480
_diffrn_standards_number 9996
_exptl_absorpt_coefficient_mu 4.124
_exptl_absorpt_correction_T_max 1.00000
_exptl_absorpt_correction_T_min 0.65683
_exptl_absorpt_correction_type multi-scan
_exptl_absorpt_process_details
;
CrysAlisPro, Agilent Technologies,
Version 1.171.36.20 (release 27-06-2012 CrysAlis171 .NET)
(compiled Jul 11 2012,15:38:31)
Empirical absorption correction using spherical harmonics,
 implemented in SCALE3 ABSPACK scaling algorithm.
;
_exptl_crystal_colour yellow
_exptl_crystal_density_diffrn 1.548
_exptl_crystal_density_method 'not measured'
_exptl_crystal_description prism
_exptl_crystal_F_000 520.0
_exptl_crystal_size_max 0.43
_exptl_crystal_size_mid 0.22
_exptl_crystal_size_min 0.21
_refine_diff_density_max 0.562
_refine_diff_density_min -0.939
_refine_diff_density_rms 0.101
_refine_ls_extinction_method none
_refine_ls_goodness_of_fit_ref 1.114
_refine_ls_hydrogen_treatment mixed
_refine_ls_matrix_type full
_refine_ls_number_parameters 309
_refine_ls_number_reflns 3789
_refine_ls_number_restraints 78
_refine_ls_restrained_S_all 1.107
_refine_ls_R_factor_all 0.0759
_refine_ls_R_factor_gt 0.0524
_refine_ls_shift/su_max 0.004
_refine_ls_shift/su_mean 0.000
_refine_ls_structure_factor_coef Fsqd
_refine_ls_weighting_details 'calc w=1/[\s^2^(Fo^2^)+(0.1068P)^2^+0.6644P] where P=(Fo^2^+2Fc^2^)/3'
_refine_ls_weighting_scheme calc
_refine_ls_wR_factor_gt 0.1428
_refine_ls_wR_factor_ref 0.1949
_reflns_number_gt 2799
_reflns_number_total 3789
_reflns_threshold_expression >2sigma(I)
_cod_data_source_file ICA-2020-509-119662.CIF
_cod_data_source_block 3
_cod_original_cell_volume 1108.42(12)
_cod_original_sg_symbol_H-M P-1
_cod_original_formula_sum ' C21 H15 Cl2 F3 N4 Zn '
_cod_database_code 1564436

loop_
_symmetry_equiv_pos_as_xyz
'x, y, z'
'-x, -y, -z'

loop_
_atom_site_label
_atom_site_type_symbol
_atom_site_fract_x
_atom_site_fract_y
_atom_site_fract_z
_atom_site_U_iso_or_equiv
_atom_site_adp_type
_atom_site_occupancy
_atom_site_symmetry_multiplicity
_atom_site_calc_flag
_atom_site_refinement_flags
_atom_site_disorder_assembly
_atom_site_disorder_group
Zn1 Zn 0.78835(6) 0.06414(7) 0.33013(6) 0.0610(3) Uani 1 1 d . . .
Cl2 Cl 0.83813(14) -0.0308(2) 0.12719(15) 0.0737(5) Uani 1 1 d . . .
Cl1 Cl 0.93160(15) 0.26835(17) 0.50012(16) 0.0771(5) Uani 1 1 d . . .
N2 N 0.5930(4) 0.0452(4) 0.2985(4) 0.0467(9) Uani 1 1 d . . .
N1 N 0.7126(4) -0.0886(5) 0.3917(4) 0.0539(10) Uani 1 1 d . . .
C6 C 0.5161(5) -0.0626(5) 0.3200(5) 0.0479(11) Uani 1 1 d . . .
C5 C 0.5808(5) -0.1351(5) 0.3732(5) 0.0487(11) Uani 1 1 d . . .
N3 N 0.3878(4) 0.0148(5) 0.2299(4) 0.0513(10) Uani 1 1 d . . .
C13 C 0.5654(5) 0.1998(5) 0.2000(5) 0.0484(11) Uani 1 1 d . . .
C7 C 0.3857(5) -0.0843(5) 0.2782(5) 0.0519(12) Uani 1 1 d . . .
C12 C 0.5172(4) 0.0904(5) 0.2429(5) 0.0468(11) Uani 1 1 d . . .
C11 C 0.2726(5) 0.0289(8) 0.1833(6) 0.0676(15) Uani 1 1 d . . .
H11 H 0.2755 0.0976 0.1549 0.081 Uiso 1 1 calc R . .
C4 C 0.5166(6) -0.2423(6) 0.4031(6) 0.0648(14) Uani 1 1 d . . .
H4 H 0.4253 -0.2759 0.3882 0.078 Uiso 1 1 calc R . .
C14 C 0.4989(5) 0.1886(6) 0.0812(5) 0.0552(12) Uani 1 1 d . . .
H14 H 0.4197 0.1127 0.0300 0.066 Uiso 1 1 calc R . .
C15 C 0.5513(6) 0.2902(6) 0.0409(6) 0.0618(14) Uani 1 1 d . . .
H15 H 0.5065 0.2827 -0.0374 0.074 Uiso 1 1 calc R . .
C17 C 0.7340(6) 0.4160(6) 0.2326(6) 0.0635(14) Uani 1 1 d . . .
H17 H 0.8130 0.4926 0.2833 0.076 Uiso 1 1 calc R . .
C16 C 0.6685(6) 0.4023(6) 0.1140(6) 0.0630(14) Uani 1 1 d . A .
C8 C 0.2610(5) -0.1729(7) 0.2751(6) 0.0677(16) Uani 1 1 d . . .
H8 H 0.2555 -0.2397 0.3065 0.081 Uiso 1 1 calc R . .
C18 C 0.6822(5) 0.3163(6) 0.2755(5) 0.0580(13) Uani 1 1 d . . .
H18 H 0.7260 0.3270 0.3560 0.070 Uiso 1 1 calc R . .
C2 C 0.7240(7) -0.2487(6) 0.4783(6) 0.0711(16) Uani 1 1 d . . .
H2 H 0.7751 -0.2843 0.5157 0.085 Uiso 1 1 calc R . .
C1 C 0.7812(6) -0.1443(6) 0.4447(6) 0.0656(14) Uani 1 1 d . . .
H1 H 0.8724 -0.1100 0.4594 0.079 Uiso 1 1 calc R . .
C10 C 0.1577(6) -0.0594(9) 0.1807(7) 0.084(2) Uani 1 1 d . . .
H10 H 0.0799 -0.0537 0.1470 0.101 Uiso 1 1 calc R . .
C3 C 0.5916(8) -0.2997(7) 0.4563(7) 0.0761(18) Uani 1 1 d . . .
H3 H 0.5503 -0.3728 0.4765 0.091 Uiso 1 1 calc R . .
C9 C 0.1512(6) -0.1607(8) 0.2273(7) 0.083(2) Uani 1 1 d . . .
H9 H 0.0696 -0.2198 0.2249 0.100 Uiso 1 1 calc R . .
C19 C 0.7237(9) 0.5122(7) 0.0684(8) 0.0869(19) Uani 1 1 d U . .
C21 C 0.8088(10) 0.6059(9) 0.7264(9) 0.101(3) Uani 1 1 d . . .
N4 N 0.7087(10) 0.5675(12) 0.6619(12) 0.153(4) Uani 1 1 d . . .
C20 C 0.9366(9) 0.6529(12) 0.8076(12) 0.131(3) Uani 1 1 d . . .
H20A H 0.9486 0.7381 0.8937 0.196 Uiso 1 1 calc R . .
H20B H 1.0017 0.6761 0.7600 0.196 Uiso 1 1 calc R . .
H20C H 0.9457 0.5762 0.8238 0.196 Uiso 1 1 calc R . .
F1 F 0.6860(18) 0.4598(13) -0.0616(10) 0.117(5) Uani 0.67(2) 1 d PU A 1
F2 F 0.666(2) 0.6194(12) 0.1224(11) 0.119(5) Uani 0.67(2) 1 d PU A 1
F3 F 0.8400(12) 0.580(3) 0.111(3) 0.174(10) Uani 0.67(2) 1 d PU A 1
F1A F 0.845(3) 0.492(3) 0.029(3) 0.114(7) Uani 0.33(2) 1 d PU A 2
F2A F 0.660(4) 0.503(5) -0.038(4) 0.161(14) Uani 0.33(2) 1 d PU A 2
F3A F 0.781(5) 0.6455(17) 0.157(2) 0.119(13) Uani 0.33(2) 1 d PU A 2

loop_
_atom_site_aniso_label
_atom_site_aniso_U_11
_atom_site_aniso_U_22
_atom_site_aniso_U_33
_atom_site_aniso_U_23
_atom_site_aniso_U_13
_atom_site_aniso_U_12
Zn1 0.0472(4) 0.0691(4) 0.0687(4) 0.0396(3) 0.0062(3) 0.0142(3)
Cl2 0.0536(8) 0.1113(12) 0.0659(8) 0.0474(8) 0.0191(6) 0.0340(8)
Cl1 0.0599(9) 0.0675(9) 0.0787(9) 0.0338(7) -0.0125(7) -0.0034(7)
N2 0.041(2) 0.049(2) 0.050(2) 0.0265(18) 0.0085(16) 0.0130(17)
N1 0.056(3) 0.053(2) 0.051(2) 0.0280(19) 0.0040(18) 0.0127(19)
C6 0.045(3) 0.045(2) 0.046(2) 0.021(2) 0.0077(19) 0.007(2)
C5 0.056(3) 0.042(2) 0.046(2) 0.020(2) 0.012(2) 0.015(2)
N3 0.035(2) 0.062(2) 0.048(2) 0.0208(19) 0.0065(15) 0.0167(18)
C13 0.047(3) 0.052(3) 0.049(2) 0.025(2) 0.0074(19) 0.022(2)
C7 0.044(3) 0.056(3) 0.046(2) 0.023(2) 0.0068(19) 0.007(2)
C12 0.041(2) 0.051(3) 0.045(2) 0.022(2) 0.0064(18) 0.015(2)
C11 0.044(3) 0.095(4) 0.061(3) 0.035(3) 0.005(2) 0.027(3)
C4 0.074(4) 0.055(3) 0.065(3) 0.033(3) 0.019(3) 0.014(3)
C14 0.057(3) 0.052(3) 0.052(3) 0.022(2) 0.004(2) 0.021(2)
C15 0.077(4) 0.060(3) 0.055(3) 0.031(3) 0.008(3) 0.030(3)
C17 0.060(3) 0.047(3) 0.074(3) 0.026(3) 0.001(3) 0.015(2)
C16 0.079(4) 0.052(3) 0.061(3) 0.031(3) 0.014(3) 0.023(3)
C8 0.046(3) 0.069(3) 0.063(3) 0.023(3) 0.012(2) 0.000(3)
C18 0.055(3) 0.055(3) 0.058(3) 0.030(2) -0.005(2) 0.010(2)
C2 0.090(5) 0.062(3) 0.070(4) 0.041(3) 0.007(3) 0.026(3)
C1 0.072(4) 0.067(3) 0.064(3) 0.038(3) 0.004(3) 0.026(3)
C10 0.039(3) 0.121(6) 0.073(4) 0.035(4) 0.006(2) 0.023(3)
C3 0.105(5) 0.059(3) 0.072(4) 0.042(3) 0.023(3) 0.021(3)
C9 0.042(3) 0.101(5) 0.081(4) 0.036(4) 0.010(3) 0.004(3)
C19 0.113(5) 0.059(3) 0.081(4) 0.038(3) 0.011(4) 0.013(3)
C21 0.110(7) 0.088(5) 0.107(6) 0.067(5) 0.011(5) 0.005(5)
N4 0.113(7) 0.169(8) 0.185(9) 0.130(8) -0.013(6) -0.004(6)
C20 0.096(6) 0.136(8) 0.152(9) 0.084(7) 0.001(6) 0.011(6)
F1 0.215(15) 0.076(5) 0.067(4) 0.045(4) 0.052(6) 0.035(6)
F2 0.201(15) 0.079(5) 0.109(6) 0.064(5) 0.043(7) 0.061(7)
F3 0.105(8) 0.175(18) 0.27(3) 0.183(19) -0.016(12) -0.023(10)
F1A 0.138(14) 0.087(13) 0.129(14) 0.068(11) 0.066(13) 0.018(11)
F2A 0.128(17) 0.18(3) 0.22(3) 0.16(3) -0.025(18) 0.012(18)
F3A 0.20(4) 0.047(6) 0.094(11) 0.026(6) 0.058(17) 0.029(11)

loop_
_atom_type_symbol
_atom_type_description
_atom_type_scat_dispersion_real
_atom_type_scat_dispersion_imag
_atom_type_scat_source
C C 0.0033 0.0016 'International Tables Vol C Tables 4.2.6.8 and 6.1.1.4'
H H 0.0000 0.0000 'International Tables Vol C Tables 4.2.6.8 and 6.1.1.4'
N N 0.0061 0.0033 'International Tables Vol C Tables 4.2.6.8 and 6.1.1.4'
F F 0.0171 0.0103 'International Tables Vol C Tables 4.2.6.8 and 6.1.1.4'
Cl Cl 0.1484 0.1585 'International Tables Vol C Tables 4.2.6.8 and 6.1.1.4'
Zn Zn 0.2839 1.4301 'International Tables Vol C Tables 4.2.6.8 and 6.1.1.4'

loop_
_geom_angle_atom_site_label_1
_geom_angle_atom_site_label_2
_geom_angle_atom_site_label_3
_geom_angle
_geom_angle_site_symmetry_1
_geom_angle_site_symmetry_3
N2 Zn1 N1 80.50(16) . .
N2 Zn1 Cl1 118.72(12) . .
N1 Zn1 Cl1 111.71(12) . .
N2 Zn1 Cl2 107.90(11) . .
N1 Zn1 Cl2 113.26(13) . .
Cl1 Zn1 Cl2 118.73(7) . .
C12 N2 C6 109.4(4) . .
C12 N2 Zn1 137.8(3) . .
C6 N2 Zn1 111.7(3) . .
C1 N1 C5 118.8(5) . .
C1 N1 Zn1 126.5(4) . .
C5 N1 Zn1 114.8(3) . .
N2 C6 C7 108.8(4) . .
N2 C6 C5 118.4(4) . .
C7 C6 C5 132.7(4) . .
N1 C5 C4 120.9(5) . .
N1 C5 C6 114.2(4) . .
C4 C5 C6 124.9(5) . .
C12 N3 C11 129.9(5) . .
C12 N3 C7 108.2(4) . .
C11 N3 C7 121.9(5) . .
C18 C13 C14 118.5(5) . .
C18 C13 C12 119.7(4) . .
C14 C13 C12 121.8(4) . .
C6 C7 N3 105.1(4) . .
C6 C7 C8 137.5(5) . .
N3 C7 C8 117.4(5) . .
N2 C12 N3 108.5(4) . .
N2 C12 C13 124.6(4) . .
N3 C12 C13 127.0(4) . .
C10 C11 N3 117.9(7) . .
C5 C4 C3 118.7(6) . .
C15 C14 C13 119.8(5) . .
C16 C15 C14 121.1(5) . .
C18 C17 C16 120.1(5) . .
C15 C16 C17 119.6(5) . .
C15 C16 C19 120.2(5) . .
C17 C16 C19 120.1(6) . .
C9 C8 C7 120.1(6) . .
C17 C18 C13 120.8(5) . .
C3 C2 C1 118.7(6) . .
N1 C1 C2 123.2(6) . .
C11 C10 C9 121.9(6) . .
C2 C3 C4 119.8(6) . .
C8 C9 C10 120.7(6) . .
F3 C19 F3A 51.5(13) . .
F3 C19 F2A 121.3(18) . .
F3A C19 F2A 109(2) . .
F3 C19 F1 113.2(15) . .
F3A C19 F1 126.5(14) . .
F2A C19 F1 26(2) . .
F3 C19 F2 104.0(12) . .
F3A C19 F2 53.1(17) . .
F2A C19 F2 76(2) . .
F1 C19 F2 102.4(10) . .
F3 C19 F1A 43.2(13) . .
F3A C19 F1A 93.6(18) . .
F2A C19 F1A 103(2) . .
F1 C19 F1A 81.4(13) . .
F2 C19 F1A 141.7(10) . .
F3 C19 C16 115.9(8) . .
F3A C19 C16 119.8(11) . .
F2A C19 C16 119.9(17) . .
F1 C19 C16 112.6(8) . .
F2 C19 C16 107.3(8) . .
F1A C19 C16 106.0(11) . .
N4 C21 C20 179.2(14) . .

loop_
_geom_bond_atom_site_label_1
_geom_bond_atom_site_label_2
_geom_bond_distance
_geom_bond_site_symmetry_2
Zn1 N2 2.061(4) .
Zn1 N1 2.068(4) .
Zn1 Cl1 2.2059(15) .
Zn1 Cl2 2.2123(16) .
N2 C12 1.318(6) .
N2 C6 1.370(6) .
N1 C1 1.338(7) .
N1 C5 1.345(7) .
C6 C7 1.378(7) .
C6 C5 1.464(7) .
C5 C4 1.378(7) .
N3 C12 1.377(6) .
N3 C11 1.395(7) .
N3 C7 1.405(7) .
C13 C18 1.390(7) .
C13 C14 1.405(7) .
C13 C12 1.460(7) .
C7 C8 1.417(7) .
C11 C10 1.337(9) .
C4 C3 1.399(9) .
C14 C15 1.376(8) .
C15 C16 1.371(8) .
C17 C18 1.377(8) .
C17 C16 1.386(8) .
C16 C19 1.501(9) .
C8 C9 1.336(9) .
C2 C3 1.349(10) .
C2 C1 1.360(8) .
C10 C9 1.407(11) .
C19 F3 1.204(13) .
C19 F3A 1.27(2) .
C19 F2A 1.28(3) .
C19 F1 1.285(14) .
C19 F2 1.399(14) .
C19 F1A 1.45(3) .
C21 N4 1.115(11) .
C21 C20 1.423(13) .
